data_4062367
loop_
_publ_author_name
'Martin, Helen C.'
'James, Neil H.'
'Aitken, John'
'Gaunt, Joseph A.'
'Adams, Harry'
'Haynes, Anthony'

_publ_section_title
;
 Oxidative Addition of MeI to a Rhodium(I) N-Heterocyclic Carbene Complex.
 A Kinetic Study
;
_journal_issue 22
_journal_name_full Organometallics
_journal_page_first 4451
_journal_page_last 4458
_journal_paper_doi 10.1021/om034022g
_journal_volume 22
_journal_year 2003
_chemical_formula_sum 'C12 H19 I2 N4 O2 Rh'
_chemical_formula_weight 608.02
_space_group_IT_number 15
_symmetry_cell_setting monoclinic
_symmetry_space_group_name_Hall '-C 2yc'
_symmetry_space_group_name_H-M 'C 1 2/c 1'
_cell_angle_alpha 90.00
_cell_angle_beta 105.184(2)
_cell_angle_gamma 90.00
_cell_formula_units_Z 4
_cell_length_a 9.0651(10)
_cell_length_b 13.5202(14)
_cell_length_c 14.6174(16)
_cell_measurement_temperature 150(2)
_cell_volume 1729.0(3)
_diffrn_ambient_temperature 150(2)
_exptl_crystal_density_diffrn 2.336
_cod_depositor_comments
;
The following automatic conversions were performed:
'_symmetry_cell_setting' value 'Monoclinic' changed to 'monoclinic'
according to '/home/saulius/struct/CIF-dictionaries/cif_core.dic'
dictionary named 'cif_core.dic' version 2.4.1 from 2010-06-29.

Automatic conversion script
Id: cif_fix_enum 1527 2010-12-29 10:47:43Z saulius 
;
_cod_original_sg_symbol_H-M 'C 2/c'
_cod_database_code 4062367

loop_
_symmetry_equiv_pos_as_xyz
'x, y, z'
'-x, y, -z+1/2'
'x+1/2, y+1/2, z'
'-x+1/2, y+1/2, -z+1/2'
'-x, -y, -z'
'x, -y, z-1/2'
'-x+1/2, -y+1/2, -z'
'x+1/2, -y+1/2, z-1/2'

loop_
_atom_site_label
_atom_site_type_symbol
_atom_site_fract_x
_atom_site_fract_y
_atom_site_fract_z
_atom_site_U_iso_or_equiv
_atom_site_adp_type
_atom_site_occupancy
_atom_site_symmetry_multiplicity
_atom_site_calc_flag
_atom_site_refinement_flags
_atom_site_disorder_assembly
_atom_site_disorder_group
Rh1 Rh 0.0000 0.21792(3) 0.2500 0.01790(15) Uani 1 2 d S . .
O1 O 0.0873(3) 0.3570(2) 0.3174(2) 0.0266(7) Uani 1 1 d . . .
I1 I 0.20133(3) 0.23099(2) 0.14548(2) 0.02664(14) Uani 1 1 d . . .
N1 N -0.0652(5) 0.0277(3) 0.1292(3) 0.0269(8) Uani 1 1 d . . .
N2 N -0.2523(4) 0.1318(3) 0.0985(3) 0.0258(8) Uani 1 1 d . . .
C1 C -0.1100(5) 0.1174(3) 0.1567(3) 0.0219(8) Uani 1 1 d . . .
C2 C -0.2935(6) 0.0533(4) 0.0370(3) 0.0329(11) Uani 1 1 d . . .
H2 H -0.3872 0.0465 -0.0105 0.039 Uiso 1 1 calc R . .
C3 C -0.1786(6) -0.0114(4) 0.0561(4) 0.0344(11) Uani 1 1 d . . .
H3 H -0.1754 -0.0729 0.0253 0.041 Uiso 1 1 calc R . .
C4 C -0.3518(6) 0.2185(4) 0.0955(4) 0.0341(11) Uani 1 1 d . . .
H4A H -0.4479 0.2086 0.0467 0.051 Uiso 1 1 calc R . .
H4B H -0.3004 0.2777 0.0805 0.051 Uiso 1 1 calc R . .
H4C H -0.3735 0.2269 0.1573 0.051 Uiso 1 1 calc R . .
C5 C 0.0824(6) -0.0230(3) 0.1647(4) 0.0316(10) Uani 1 1 d . . .
H5A H 0.0801 -0.0863 0.1317 0.047 Uiso 1 1 calc R . .
H5B H 0.1010 -0.0349 0.2329 0.047 Uiso 1 1 calc R . .
H5C H 0.1644 0.0185 0.1531 0.047 Uiso 1 1 calc R . .
C6 C 0.0000 0.4035(5) 0.2500 0.0289(13) Uani 1 2 d S . .
C7 C 0.0000 0.5150(5) 0.2500 0.044(2) Uani 1 2 d S . .
H7A H 0.0687 0.5392 0.3092 0.066 Uiso 0.50 1 calc PR . .
H7B H -0.1038 0.5392 0.2447 0.066 Uiso 0.50 1 calc PR . .
H7C H 0.0351 0.5392 0.1961 0.066 Uiso 0.50 1 calc PR . .

loop_
_atom_site_aniso_label
_atom_site_aniso_U_11
_atom_site_aniso_U_22
_atom_site_aniso_U_33
_atom_site_aniso_U_23
_atom_site_aniso_U_13
_atom_site_aniso_U_12
Rh1 0.0182(2) 0.0138(2) 0.0191(3) 0.000 0.00016(18) 0.000
O1 0.0259(14) 0.0185(14) 0.0311(17) -0.0010(12) -0.0001(12) -0.0019(11)
I1 0.0270(2) 0.0238(2) 0.0301(2) 0.00321(10) 0.00907(14) -0.00016(9)
N1 0.037(2) 0.0190(16) 0.0257(19) -0.0019(15) 0.0091(16) -0.0025(15)
N2 0.0246(17) 0.0270(18) 0.0223(18) 0.0011(15) -0.0001(14) -0.0078(14)
C1 0.027(2) 0.0162(17) 0.022(2) 0.0000(15) 0.0052(17) -0.0008(15)
C2 0.039(3) 0.036(2) 0.021(2) -0.0081(19) 0.0039(19) -0.015(2)
C3 0.050(3) 0.028(2) 0.026(2) -0.0085(19) 0.011(2) -0.015(2)
C4 0.027(2) 0.034(2) 0.035(3) 0.005(2) -0.003(2) 0.0002(19)
C5 0.044(3) 0.020(2) 0.035(3) 0.0040(19) 0.018(2) 0.0082(19)
C6 0.021(3) 0.022(3) 0.041(4) 0.000 0.005(3) 0.000
C7 0.041(4) 0.020(3) 0.065(6) 0.000 0.001(4) 0.000

loop_
_geom_bond_atom_site_label_1
_geom_bond_atom_site_label_2
_geom_bond_distance
_geom_bond_site_symmetry_2
_geom_bond_publ_flag
Rh1 C1 1.997(4) . ?
Rh1 C1 1.997(4) 2 ?
Rh1 O1 2.173(3) . ?
Rh1 O1 2.173(3) 2 ?
Rh1 C6 2.509(6) . ?
Rh1 I1 2.6753(4) 2 ?
Rh1 I1 2.6753(4) . ?
O1 C6 1.258(4) . ?
N1 C1 1.372(5) . ?
N1 C3 1.379(6) . ?
N1 C5 1.472(6) . ?
N2 C1 1.360(5) . ?
N2 C2 1.378(6) . ?
N2 C4 1.472(6) . ?
C2 C3 1.333(8) . ?
C6 O1 1.258(4) 2 ?
C6 C7 1.508(9) . ?
